data_2240094
loop_
_publ_author_name
'Kotha, Sambasivarao'
'Seema, Vital'
'Deodhar, Deepak'
'Shaikh, Mobin'

_publ_section_title
;
 Crystal structures of
 3,6-diallyltetracyclo[6.3.0.0^4,11^.0^5,9^]undeca-2,7-dione and
 1,7-diallylpentacyclo[5.4.0.0^2,6^. 0^3,10^.0^5,9^]undecane-8,11-dione:
 allylated caged compounds
;
_journal_coeditor_code SU5002
_journal_issue 11
_journal_name_full 'Acta Crystallographica Section E'
_journal_page_first 410
_journal_page_last 414
_journal_paper_doi 10.1107/S1600536814023149
_journal_volume 70
_journal_year 2014
_chemical_formula_iupac 'C17 H20 O2'
_chemical_formula_moiety 'C17 H20 O2'
_chemical_formula_sum 'C17 H20 O2'
_chemical_formula_weight 256.33
_chemical_melting_point_gt 358.15
_chemical_melting_point_lt 357.15
_chemical_name_systematic
;
3,6-Diallyltetracyclo[6.3.0.0^4,11^.0^5,9^]undeca-2,7-dione
;
_space_group_IT_number 14
_symmetry_cell_setting monoclinic
_symmetry_space_group_name_Hall '-P 2ybc'
_symmetry_space_group_name_H-M 'P 1 21/c 1'
_atom_sites_solution_hydrogens geom
_atom_sites_solution_primary direct
_atom_sites_solution_secondary difmap
_audit_creation_method SHELXL-97
_cell_angle_alpha 90.00
_cell_angle_beta 99.664(4)
_cell_angle_gamma 90.00
_cell_formula_units_Z 4
_cell_length_a 7.8006(3)
_cell_length_b 17.9581(7)
_cell_length_c 10.1032(4)
_cell_measurement_reflns_used 6517
_cell_measurement_temperature 150(2)
_cell_measurement_theta_max 32.6621
_cell_measurement_theta_min 3.0429
_cell_volume 1395.21(10)
_computing_cell_refinement
;
CrysAlis CCD (Oxford Diffraction, 2006)
;
_computing_data_collection
;
CrysAlis CCD (Oxford Diffraction, 2006)
;
_computing_data_reduction
;
CrysAlis RED (Oxford Diffraction, 2006)
;
_computing_molecular_graphics
;
Mercury (Macrae <i>et al.</i>,  2008)
;
_computing_publication_material
;
SHELXL97 (Sheldrick, 2008), PLATON (Spek, 2009) and publcif
(Westrip, 2010)
;
_computing_structure_refinement
;
SHELXL97 (Sheldrick, 2008)
;
_computing_structure_solution
;
SHELXS97 (Sheldrick, 2008)
;
_diffrn_ambient_temperature 150(2)
_diffrn_detector_area_resol_mean 15.9948
_diffrn_measured_fraction_theta_full 0.998
_diffrn_measured_fraction_theta_max 0.998
_diffrn_measurement_device_type 'Oxford Diffraction Xcalibur-S'
_diffrn_measurement_method '\w/\q scan'
_diffrn_radiation_monochromator graphite
_diffrn_radiation_source 'Enhance (Mo) X-ray Source'
_diffrn_radiation_type MoK\a
_diffrn_radiation_wavelength 0.71073
_diffrn_reflns_av_R_equivalents 0.0201
_diffrn_reflns_av_sigmaI/netI 0.0188
_diffrn_reflns_limit_h_max 9
_diffrn_reflns_limit_h_min -8
_diffrn_reflns_limit_k_max 21
_diffrn_reflns_limit_k_min -16
_diffrn_reflns_limit_l_max 11
_diffrn_reflns_limit_l_min -12
_diffrn_reflns_number 9836
_diffrn_reflns_theta_full 25.00
_diffrn_reflns_theta_max 25.00
_diffrn_reflns_theta_min 3.05
_exptl_absorpt_coefficient_mu 0.078
_exptl_absorpt_correction_T_max 0.9838
_exptl_absorpt_correction_T_min 0.9777
_exptl_absorpt_correction_type multi-scan
_exptl_absorpt_process_details
;
(CrysAlis RED; Oxford Diffraction, 2006)
;
_exptl_crystal_colour colourless
_exptl_crystal_density_diffrn 1.220
_exptl_crystal_density_method 'not measured'
_exptl_crystal_description block
_exptl_crystal_F_000 552
_exptl_crystal_size_max 0.29
_exptl_crystal_size_mid 0.25
_exptl_crystal_size_min 0.21
_refine_diff_density_max 0.196
_refine_diff_density_min -0.153
_refine_ls_extinction_method none
_refine_ls_goodness_of_fit_ref 1.055
_refine_ls_hydrogen_treatment constr
_refine_ls_matrix_type full
_refine_ls_number_parameters 172
_refine_ls_number_reflns 2448
_refine_ls_number_restraints 0
_refine_ls_restrained_S_all 1.055
_refine_ls_R_factor_all 0.0440
_refine_ls_R_factor_gt 0.0352
_refine_ls_shift/su_max 0.000
_refine_ls_shift/su_mean 0.000
_refine_ls_structure_factor_coef Fsqd
_refine_ls_weighting_details 'calc w=1/[\s^2^(Fo^2^)+(0.0593P)^2^+0.1101P] where P=(Fo^2^+2Fc^2^)/3'
_refine_ls_weighting_scheme calc
_refine_ls_wR_factor_gt 0.0961
_refine_ls_wR_factor_ref 0.0987
_reflns_number_gt 1988
_reflns_number_total 2448
_reflns_threshold_expression >2sigma(I)
_cod_data_source_file su5002sup1.cif
_cod_data_source_block 1
_cod_original_cell_volume 1395.21(9)
_cod_original_sg_symbol_H-M 'P 21/c'
_cod_database_code 2240094
_cod_database_fobs_code 2240094

loop_
_symmetry_equiv_pos_as_xyz
'x, y, z'
'-x, y+1/2, -z+1/2'
'-x, -y, -z'
'x, -y-1/2, z-1/2'

loop_
_atom_site_type_symbol
_atom_site_label
_atom_site_fract_x
_atom_site_fract_y
_atom_site_fract_z
_atom_site_U_iso_or_equiv
_atom_site_adp_type
_atom_site_calc_flag
_atom_site_refinement_flags
_atom_site_occupancy
_atom_site_symmetry_multiplicity
O O1 1.08309(12) 0.09661(6) 0.38127(10) 0.0465(3) Uani d . 1 1
O O2 0.76657(13) 0.19086(6) 0.53385(10) 0.0490(3) Uani d . 1 1
C C1 0.94097(16) 0.08946(7) 0.31302(13) 0.0324(3) Uani d . 1 1
C C2 0.79906(17) 0.03752(7) 0.34071(14) 0.0356(3) Uani d . 1 1
H H2 0.8455 -0.0084 0.3901 0.043 Uiso calc R 1 1
C C3 0.69710(16) 0.02075(7) 0.20005(14) 0.0346(3) Uani d . 1 1
H H3 0.7485 -0.0187 0.1488 0.042 Uiso calc R 1 1
C C4 0.69283(15) 0.10017(6) 0.13886(12) 0.0268(3) Uani d . 1 1
H H4 0.6580 0.0987 0.0390 0.032 Uiso calc R 1 1
C C5 0.87980(15) 0.12806(7) 0.17908(12) 0.0286(3) Uani d . 1 1
H H5 0.8815 0.1834 0.1910 0.034 Uiso calc R 1 1
C C6 0.99967(17) 0.10487(8) 0.07944(13) 0.0357(3) Uani d . 1 1
H H6A 1.1216 0.1163 0.1193 0.043 Uiso calc R 1 1
H H6B 0.9906 0.0504 0.0654 0.043 Uiso calc R 1 1
C C7 0.95710(17) 0.14291(8) -0.05317(15) 0.0394(3) Uani d . 1 1
H H7 0.9748 0.1952 -0.0552 0.047 Uiso calc R 1 1
C C8 0.89716(18) 0.10982(8) -0.16722(15) 0.0434(4) Uani d . 1 1
H H8A 0.8777 0.0576 -0.1694 0.052 Uiso calc R 1 1
H H8B 0.8732 0.1381 -0.2477 0.052 Uiso calc R 1 1
C C9 0.69334(16) 0.16148(8) 0.43169(13) 0.0330(3) Uani d . 1 1
C C10 0.65726(16) 0.07918(8) 0.41034(13) 0.0358(3) Uani d . 1 1
H H10 0.6361 0.0535 0.4940 0.043 Uiso calc R 1 1
C C11 0.49650(16) 0.07774(7) 0.29843(14) 0.0342(3) Uani d . 1 1
H H11 0.3823 0.0853 0.3290 0.041 Uiso calc R 1 1
C C12 0.55016(15) 0.13988(6) 0.20733(12) 0.0261(3) Uani d . 1 1
H H12 0.4492 0.1561 0.1389 0.031 Uiso calc R 1 1
C C13 0.61320(15) 0.20307(7) 0.30522(12) 0.0279(3) Uani d . 1 1
H H13 0.7038 0.2333 0.2706 0.034 Uiso calc R 1 1
C C14 0.46574(17) 0.25372(7) 0.33636(13) 0.0360(3) Uani d . 1 1
H H14A 0.3750 0.2227 0.3670 0.043 Uiso calc R 1 1
H H14B 0.5125 0.2881 0.4102 0.043 Uiso calc R 1 1
C C15 0.38610(19) 0.29780(7) 0.21698(15) 0.0394(4) Uani d . 1 1
H H15 0.4618 0.3269 0.1734 0.047 Uiso calc R 1 1
C C16 0.2208(2) 0.29971(9) 0.16746(18) 0.0532(4) Uani d . 1 1
H H16A 0.1407 0.2714 0.2081 0.064 Uiso calc R 1 1
H H16B 0.1803 0.3294 0.0907 0.064 Uiso calc R 1 1
C C17 0.51225(18) 0.00663(7) 0.22074(16) 0.0424(4) Uani d . 1 1
H H17A 0.5013 -0.0386 0.2746 0.051 Uiso calc R 1 1
H H17B 0.4291 0.0046 0.1352 0.051 Uiso calc R 1 1

loop_
_atom_site_aniso_label
_atom_site_aniso_U_11
_atom_site_aniso_U_22
_atom_site_aniso_U_33
_atom_site_aniso_U_12
_atom_site_aniso_U_13
_atom_site_aniso_U_23
O1 0.0281(5) 0.0757(8) 0.0339(6) -0.0008(5) -0.0002(4) 0.0008(5)
O2 0.0512(6) 0.0650(7) 0.0274(6) -0.0010(5) -0.0029(5) -0.0055(5)
C1 0.0255(7) 0.0406(8) 0.0306(7) 0.0041(6) 0.0033(6) -0.0027(6)
C2 0.0335(7) 0.0333(7) 0.0386(8) 0.0046(5) 0.0016(6) 0.0111(6)
C3 0.0334(7) 0.0258(7) 0.0431(8) 0.0012(5) 0.0015(6) -0.0007(6)
C4 0.0275(6) 0.0261(6) 0.0256(7) 0.0013(5) 0.0010(5) -0.0020(5)
C5 0.0267(6) 0.0304(6) 0.0290(7) 0.0007(5) 0.0053(5) -0.0008(5)
C6 0.0317(7) 0.0421(8) 0.0344(8) 0.0069(6) 0.0086(6) 0.0024(6)
C7 0.0412(8) 0.0401(8) 0.0402(8) 0.0048(6) 0.0163(6) 0.0076(6)
C8 0.0449(8) 0.0500(9) 0.0363(8) 0.0101(7) 0.0103(7) 0.0108(7)
C9 0.0272(6) 0.0474(8) 0.0252(7) -0.0008(6) 0.0065(5) -0.0015(6)
C10 0.0323(7) 0.0447(8) 0.0309(8) -0.0016(6) 0.0072(6) 0.0133(6)
C11 0.0252(6) 0.0372(7) 0.0401(8) -0.0042(5) 0.0052(6) 0.0059(6)
C12 0.0236(6) 0.0279(6) 0.0258(7) 0.0000(5) 0.0008(5) -0.0004(5)
C13 0.0279(6) 0.0315(7) 0.0246(7) -0.0013(5) 0.0051(5) -0.0018(5)
C14 0.0375(7) 0.0385(7) 0.0332(8) 0.0019(6) 0.0097(6) -0.0088(6)
C15 0.0467(8) 0.0267(7) 0.0478(9) 0.0068(6) 0.0163(7) -0.0010(6)
C16 0.0525(10) 0.0492(9) 0.0563(10) 0.0161(7) 0.0039(8) 0.0003(8)
C17 0.0376(8) 0.0295(7) 0.0580(10) -0.0074(6) 0.0019(7) 0.0040(6)

loop_
_atom_type_symbol
_atom_type_description
_atom_type_scat_dispersion_real
_atom_type_scat_dispersion_imag
_atom_type_scat_source
C C 0.0033 0.0016 'International Tables Vol C Tables 4.2.6.8 and 6.1.1.4'
H H 0.0000 0.0000 'International Tables Vol C Tables 4.2.6.8 and 6.1.1.4'
O O 0.0106 0.0060 'International Tables Vol C Tables 4.2.6.8 and 6.1.1.4'

loop_
_geom_angle_atom_site_label_1
_geom_angle_atom_site_label_2
_geom_angle_atom_site_label_3
_geom_angle
O1 C1 C2 126.17(12)
O1 C1 C5 125.31(12)
C2 C1 C5 108.40(10)
C1 C2 C3 103.38(11)
C1 C2 C10 112.13(11)
C3 C2 C10 102.14(10)
C1 C2 H2 112.8
C3 C2 H2 112.8
C10 C2 H2 112.8
C17 C3 C2 105.21(11)
C17 C3 C4 104.58(10)
C2 C3 C4 99.28(10)
C17 C3 H3 115.3
C2 C3 H3 115.3
C4 C3 H3 115.3
C5 C4 C3 103.83(9)
C5 C4 C12 116.54(9)
C3 C4 C12 102.15(10)
C5 C4 H4 111.2
C3 C4 H4 111.2
C12 C4 H4 111.2
C1 C5 C4 103.25(10)
C1 C5 C6 108.85(10)
C4 C5 C6 113.17(10)
C1 C5 H5 110.4
C4 C5 H5 110.4
C6 C5 H5 110.4
C7 C6 C5 113.27(11)
C7 C6 H6A 108.9
C5 C6 H6A 108.9
C7 C6 H6B 108.9
C5 C6 H6B 108.9
H6A C6 H6B 107.7
C8 C7 C6 125.09(13)
C8 C7 H7 117.5
C6 C7 H7 117.5
C7 C8 H8A 120.0
C7 C8 H8B 120.0
H8A C8 H8B 120.0
O2 C9 C10 126.56(12)
O2 C9 C13 124.72(12)
C10 C9 C13 108.63(10)
C9 C10 C11 103.29(10)
C9 C10 C2 113.28(10)
C11 C10 C2 102.00(11)
C9 C10 H10 112.5
C11 C10 H10 112.5
C2 C10 H10 112.5
C17 C11 C10 105.51(11)
C17 C11 C12 104.24(11)
C10 C11 C12 98.98(9)
C17 C11 H11 115.4
C10 C11 H11 115.4
C12 C11 H11 115.4
C13 C12 C11 103.87(10)
C13 C12 C4 116.42(9)
C11 C12 C4 102.48(9)
C13 C12 H12 111.1
C11 C12 H12 111.1
C4 C12 H12 111.1
C9 C13 C12 102.76(10)
C9 C13 C14 109.52(10)
C12 C13 C14 113.56(10)
C9 C13 H13 110.3
C12 C13 H13 110.3
C14 C13 H13 110.3
C15 C14 C13 111.91(11)
C15 C14 H14A 109.2
C13 C14 H14A 109.2
C15 C14 H14B 109.2
C13 C14 H14B 109.2
H14A C14 H14B 107.9
C16 C15 C14 125.21(14)
C16 C15 H15 117.4
C14 C15 H15 117.4
C15 C16 H16A 120.0
C15 C16 H16B 120.0
H16A C16 H16B 120.0
C3 C17 C11 95.31(10)
C3 C17 H17A 112.7
C11 C17 H17A 112.7
C3 C17 H17B 112.7
C11 C17 H17B 112.7
H17A C17 H17B 110.2

loop_
_geom_bond_atom_site_label_1
_geom_bond_atom_site_label_2
_geom_bond_distance
O1 C1 1.2101(15)
O2 C9 1.2133(16)
C1 C2 1.5092(19)
C1 C5 1.5239(18)
C2 C3 1.5374(19)
C2 C10 1.5935(19)
C2 H2 1.0000
C3 C17 1.5127(19)
C3 C4 1.5527(17)
C3 H3 1.0000
C4 C5 1.5311(16)
C4 C12 1.5761(17)
C4 H4 1.0000
C5 C6 1.5418(18)
C5 H5 1.0000
C6 C7 1.4909(19)
C6 H6A 0.9900
C6 H6B 0.9900
C7 C8 1.311(2)
C7 H7 0.9500
C8 H8A 0.9500
C8 H8B 0.9500
C9 C10 1.5132(19)
C9 C13 1.5209(17)
C10 C11 1.5413(18)
C10 H10 1.0000
C11 C17 1.515(2)
C11 C12 1.5483(18)
C11 H11 1.0000
C12 C13 1.5310(16)
C12 H12 1.0000
C13 C14 1.5398(17)
C13 H13 1.0000
C14 C15 1.4886(19)
C14 H14A 0.9900
C14 H14B 0.9900
C15 C16 1.303(2)
C15 H15 0.9500
C16 H16A 0.9500
C16 H16B 0.9500
C17 H17A 0.9900
C17 H17B 0.9900

loop_
_geom_hbond_atom_site_label_D
_geom_hbond_atom_site_label_H
_geom_hbond_atom_site_label_A
_geom_hbond_site_symmetry_A
_geom_hbond_distance_DH
_geom_hbond_distance_HA
_geom_hbond_distance_DA
_geom_hbond_angle_DHA
_geom_hbond_publ_flag
C8 H8B O2 1_554 0.95 2.42 3.3532(18) 168 y
C11 H11 O1 1_455 1.00 2.49 3.4815(16) 173 y
C16 H16B O1 4_465 0.95 2.51 3.455(2) 177 y

loop_
_geom_torsion_atom_site_label_1
_geom_torsion_atom_site_label_2
_geom_torsion_atom_site_label_3
_geom_torsion_atom_site_label_4
_geom_torsion
O1 C1 C2 C3 -151.97(13)
C5 C1 C2 C3 24.34(13)
O1 C1 C2 C10 98.75(15)
C5 C1 C2 C10 -84.94(13)
C1 C2 C3 C17 -150.16(10)
C10 C2 C3 C17 -33.58(12)
C1 C2 C3 C4 -42.17(12)
C10 C2 C3 C4 74.40(11)
C17 C3 C4 C5 154.13(11)
C2 C3 C4 C5 45.65(12)
C17 C3 C4 C12 32.55(12)
C2 C3 C4 C12 -75.94(10)
O1 C1 C5 C4 -179.33(13)
C2 C1 C5 C4 4.32(13)
O1 C1 C5 C6 60.17(17)
C2 C1 C5 C6 -116.18(11)
C3 C4 C5 C1 -31.17(12)
C12 C4 C5 C1 80.25(12)
C3 C4 C5 C6 86.34(12)
C12 C4 C5 C6 -162.24(10)
C1 C5 C6 C7 -176.82(11)
C4 C5 C6 C7 69.01(15)
C5 C6 C7 C8 -113.80(15)
O2 C9 C10 C11 154.12(13)
C13 C9 C10 C11 -22.73(13)
O2 C9 C10 C2 -96.36(15)
C13 C9 C10 C2 86.79(12)
C1 C2 C10 C9 0.89(15)
C3 C2 C10 C9 -109.18(12)
C1 C2 C10 C11 111.21(11)
C3 C2 C10 C11 1.15(12)
C9 C10 C11 C17 149.32(10)
C2 C10 C11 C17 31.59(12)
C9 C10 C11 C12 41.72(12)
C2 C10 C11 C12 -76.02(11)
C17 C11 C12 C13 -155.36(10)
C10 C11 C12 C13 -46.73(12)
C17 C11 C12 C4 -33.76(12)
C10 C11 C12 C4 74.87(11)
C5 C4 C12 C13 0.96(15)
C3 C4 C12 C13 113.34(11)
C5 C4 C12 C11 -111.63(11)
C3 C4 C12 C11 0.75(11)
O2 C9 C13 C12 176.67(12)
C10 C9 C13 C12 -6.41(12)
O2 C9 C13 C14 -62.32(16)
C10 C9 C13 C14 114.61(11)
C11 C12 C13 C9 33.19(11)
C4 C12 C13 C9 -78.60(12)
C11 C12 C13 C14 -85.01(12)
C4 C12 C13 C14 163.19(10)
C9 C13 C14 C15 178.13(11)
C12 C13 C14 C15 -67.64(14)
C13 C14 C15 C16 126.15(15)
C2 C3 C17 C11 51.81(12)
C4 C3 C17 C11 -52.28(12)
C10 C11 C17 C3 -51.04(12)
C12 C11 C17 C3 52.70(12)
